data_4341405
loop_
_publ_author_name
'Abherv\'e, Alexandre'
'Clemente-Le\'on, Miguel'
'Coronado, Eugenio'
'G\'omez-Garc\'ia, Carlos J'
'Verneret, Martin'

_publ_section_title
;
 One-Dimensional and Two-Dimensional Anilate-Based Magnets with Inserted
 Spin-Crossover Complexes.
;
_journal_name_full 'Inorganic chemistry'
_journal_page_first 141028153405005
_journal_paper_doi 10.1021/ic5016803
_journal_year 2014
_chemical_formula_sum 'C58 H55.5 Cl13 Cr Fe2 Mn N20.5 O13'
_chemical_formula_weight 1927.22
_chemical_name_systematic
;
 ?
;
_space_group_crystal_system triclinic
_space_group_IT_number 2
_space_group_name_Hall '-P 1'
_space_group_name_H-M_alt 'P -1'
_symmetry_space_group_name_Hall '-P 1'
_symmetry_space_group_name_H-M 'P -1'
_atom_sites_solution_hydrogens geom
_audit_creation_method SHELXL-2013
_cell_angle_alpha 98.056(3)
_cell_angle_beta 98.056(3)
_cell_angle_gamma 95.922(3)
_cell_formula_units_Z 2
_cell_length_a 13.2687(6)
_cell_length_b 16.5753(4)
_cell_length_c 20.3252(7)
_cell_measurement_reflns_used 6037
_cell_measurement_temperature 220.00(10)
_cell_measurement_theta_max 20.1540
_cell_measurement_theta_min 3.0610
_cell_volume 4347.9(3)
_computing_structure_refinement 'SHELXL-2013 (Sheldrick, 2013)'
_diffrn_ambient_temperature 220(10)
_diffrn_detector_area_resol_mean 16.0267
_diffrn_measured_fraction_theta_full 0.997
_diffrn_measured_fraction_theta_max 0.964
_diffrn_measurement_device_type 'SuperNova, Single source at offset), Sapphire3'
_diffrn_radiation_monochromator mirror
_diffrn_radiation_source 'SuperNova (Mo) X-ray Source'
_diffrn_radiation_type 'Mo K\a'
_diffrn_radiation_wavelength 0.7107
_diffrn_reflns_av_R_equivalents 0.1373
_diffrn_reflns_av_unetI/netI 0.1913
_diffrn_reflns_Laue_measured_fraction_full 0.997
_diffrn_reflns_Laue_measured_fraction_max 0.964
_diffrn_reflns_limit_h_max 16
_diffrn_reflns_limit_h_min -16
_diffrn_reflns_limit_k_max 20
_diffrn_reflns_limit_k_min -20
_diffrn_reflns_limit_l_max 25
_diffrn_reflns_limit_l_min -25
_diffrn_reflns_number 69165
_diffrn_reflns_point_group_measured_fraction_full 0.997
_diffrn_reflns_point_group_measured_fraction_max 0.964
_diffrn_reflns_theta_full 25.242
_diffrn_reflns_theta_max 26.483
_diffrn_reflns_theta_min 2.849
_exptl_absorpt_coefficient_mu 1.054
_exptl_absorpt_correction_T_max 1.00000
_exptl_absorpt_correction_T_min 0.83237
_exptl_absorpt_correction_type multi-scan
_exptl_absorpt_process_details
;
CrysAlisPro, Agilent Technologies,
Version 1.171.37.31 (release 14-01-2014 CrysAlis171 .NET)
(compiled Jan 14 2014,18:38:05)
Empirical absorption correction using spherical harmonics,
 implemented in SCALE3 ABSPACK scaling algorithm.
;
_exptl_crystal_colour black
_exptl_crystal_density_diffrn 1.472
_exptl_crystal_description prism
_exptl_crystal_F_000 1946
_exptl_crystal_size_max 0.120
_exptl_crystal_size_mid 0.090
_exptl_crystal_size_min 0.060
_refine_diff_density_max 1.698
_refine_diff_density_min -0.557
_refine_diff_density_rms 0.134
_refine_ls_extinction_method none
_refine_ls_goodness_of_fit_ref 1.030
_refine_ls_hydrogen_treatment constr
_refine_ls_matrix_type full
_refine_ls_number_parameters 817
_refine_ls_number_reflns 17358
_refine_ls_number_restraints 8
_refine_ls_restrained_S_all 1.031
_refine_ls_R_factor_all 0.2368
_refine_ls_R_factor_gt 0.1101
_refine_ls_shift/su_max 0.000
_refine_ls_shift/su_mean 0.000
_refine_ls_structure_factor_coef Fsqd
_refine_ls_weighting_details 'w=1/[\s^2^(Fo^2^)+(0.1690P)^2^] where P=(Fo^2^+2Fc^2^)/3'
_refine_ls_weighting_scheme calc
_refine_ls_wR_factor_gt 0.2711
_refine_ls_wR_factor_ref 0.3631
_reflns_Friedel_coverage 0.000
_reflns_number_gt 7112
_reflns_number_total 17358
_reflns_threshold_expression 'I > 2\s(I)'
_cod_data_source_file ic5016803_si_001.cif
_cod_data_source_block shelx
_cod_depositor_comments
;
The following automatic conversions were performed:

'_diffrn_ambient_temperature' value '220.00(10' was changed to
'220(10)' - precision was estimated.

Automatic conversion script
Id: cif_fix_values 2827 2014-09-09 07:05:25Z andrius 
;
_cod_original_formula_sum 'C58 H55.50 Cl13 Cr Fe2 Mn N20.50 O13'
_cod_database_code 4341405
_shelx_space_group_comment
;
The symmetry employed for this shelxl refinement is uniquely defined
by the following loop, which should always be used as a source of
symmetry information in preference to the above space-group names.
They are only intended as comments.
;
_shelx_estimated_absorpt_t_min 0.884
_shelx_estimated_absorpt_t_max 0.939
_shelxl_version_number 2013-4

loop_
_space_group_symop_operation_xyz
'x, y, z'
'-x, -y, -z'

loop_
_atom_site_label
_atom_site_type_symbol
_atom_site_fract_x
_atom_site_fract_y
_atom_site_fract_z
_atom_site_U_iso_or_equiv
_atom_site_adp_type
_atom_site_occupancy
_atom_site_site_symmetry_order
_atom_site_calc_flag
_atom_site_refinement_flags_posn
_atom_site_refinement_flags_adp
_atom_site_refinement_flags_occupancy
_atom_site_disorder_assembly
_atom_site_disorder_group
C1 C 0.7376(7) 0.2009(5) 0.8411(4) 0.035(2) Uani 1 1 d . . . . .
C2 C 0.7684(7) 0.2807(5) 0.8184(4) 0.038(2) Uani 1 1 d . . . . .
C3 C 0.8601(8) 0.3241(5) 0.8428(5) 0.045(2) Uani 1 1 d . . . . .
C4 C 0.9327(8) 0.2946(5) 0.8859(5) 0.046(2) Uani 1 1 d . . . . .
C5 C 0.9009(8) 0.2114(5) 0.9111(4) 0.041(2) Uani 1 1 d . . . . .
C6 C 0.8046(7) 0.1705(5) 0.8850(4) 0.038(2) Uani 1 1 d . . . . .
C7 C 1.2383(7) 0.2247(5) 0.8658(4) 0.037(2) Uani 1 1 d . . . . .
C8 C 1.2991(7) 0.3012(5) 0.9133(5) 0.040(2) Uani 1 1 d . . . . .
C9 C 1.3975(7) 0.3267(5) 0.9026(4) 0.039(2) Uani 1 1 d . . . . .
C10 C 0.4404(8) 0.2835(5) 0.8518(4) 0.041(2) Uani 1 1 d . . . . .
C11 C 0.3809(8) 0.2103(5) 0.8061(4) 0.045(2) Uani 1 1 d . . . . .
C12 C 1.2819(7) 0.1851(6) 0.8123(4) 0.043(2) Uani 1 1 d . . . . .
C13 C 0.5184(8) 0.2904(6) 0.6410(5) 0.048(2) Uani 1 1 d . . . . .
C14 C 0.4968(8) 0.3372(6) 0.5918(5) 0.052(3) Uani 1 1 d . . . . .
C15 C 0.5131(8) 0.3131(6) 0.5269(5) 0.052(3) Uani 1 1 d . . . . .
C16 C 0.5486(8) 0.2299(6) 0.5080(5) 0.049(3) Uani 1 1 d . . . . .
C17 C 0.5742(8) 0.1832(6) 0.5592(5) 0.052(3) Uani 1 1 d . . . . .
C18 C 0.5630(7) 0.2107(6) 0.6244(5) 0.044(2) Uani 1 1 d . . . . .
C19 C 0.5116(8) 0.4737(6) 0.7983(5) 0.049(2) Uiso 1 1 d . . . . .
H19 H 0.4702 0.4310 0.7692 0.059 Uiso 1 1 calc R U . . .
C20 C 0.6503(9) 0.5489(6) 0.8596(5) 0.059(3) Uiso 1 1 d . . . . .
H20 H 0.7171 0.5676 0.8807 0.071 Uiso 1 1 calc R U . . .
C21 C 0.5647(7) 0.5869(6) 0.8649(4) 0.044(2) Uiso 1 1 d . . . . .
C22 C 0.5509(8) 0.6640(6) 0.9029(5) 0.047(2) Uiso 1 1 d . . . . .
H22 H 0.6059 0.6974 0.9302 0.057 Uiso 1 1 calc R U . . .
C23 C 0.4392(9) 0.7631(7) 0.9369(5) 0.064(3) Uiso 1 1 d . . . . .
H23A H 0.4112 0.7977 0.9060 0.076 Uiso 1 1 calc R U . . .
H23B H 0.5022 0.7927 0.9631 0.076 Uiso 1 1 calc R U . . .
C24 C 0.3624(8) 0.7436(7) 0.9837(5) 0.063(3) Uiso 1 1 d . . . . .
H24A H 0.3911 0.7108 1.0159 0.076 Uiso 1 1 calc R U . . .
H24B H 0.3468 0.7941 1.0083 0.076 Uiso 1 1 calc R U . . .
C25 C 0.4335(8) 0.6302(6) 0.6888(5) 0.050(3) Uiso 1 1 d . . . . .
H25 H 0.4921 0.6040 0.6940 0.060 Uiso 1 1 calc R U . . .
C26 C 0.3150(10) 0.6918(7) 0.6438(6) 0.073(3) Uiso 1 1 d . . . . .
H26 H 0.2744 0.7161 0.6130 0.088 Uiso 1 1 calc R U . . .
C27 C 0.2967(9) 0.6804(6) 0.7065(5) 0.058(3) Uiso 1 1 d . . . . .
C28 C 0.2192(10) 0.7008(7) 0.7459(6) 0.072(3) Uiso 1 1 d . . . . .
H28 H 0.1687 0.7312 0.7299 0.086 Uiso 1 1 calc R U . . .
C29 C 0.1439(9) 0.7023(7) 0.8449(5) 0.066(3) Uiso 1 1 d . . . . .
H29A H 0.1006 0.6540 0.8512 0.079 Uiso 1 1 calc R U . . .
H29B H 0.1006 0.7377 0.8233 0.079 Uiso 1 1 calc R U . . .
C30 C 0.1977(10) 0.7465(7) 0.9116(6) 0.075(3) Uiso 1 1 d . . . . .
H30A H 0.2337 0.7983 0.9057 0.090 Uiso 1 1 calc R U . . .
H30B H 0.1475 0.7584 0.9408 0.090 Uiso 1 1 calc R U . . .
C31 C 0.2256(9) 0.4479(7) 0.6986(6) 0.072(3) Uiso 1 1 d . . . . .
H31 H 0.2530 0.4658 0.6627 0.086 Uiso 1 1 calc R U . . .
C32 C 0.1348(10) 0.3717(8) 0.7550(7) 0.078(4) Uiso 1 1 d . . . . .
H32 H 0.0909 0.3297 0.7655 0.094 Uiso 1 1 calc R U . . .
C33 C 0.1902(9) 0.4410(7) 0.8000(5) 0.059(3) Uiso 1 1 d . . . . .
C34 C 0.1959(8) 0.4662(6) 0.8680(5) 0.055(3) Uiso 1 1 d . . . . .
H34 H 0.1558 0.4369 0.8928 0.066 Uiso 1 1 calc R U . . .
C35 C 0.2585(9) 0.5567(6) 0.9681(5) 0.058(3) Uiso 1 1 d . . . . .
H35A H 0.3284 0.5623 0.9914 0.070 Uiso 1 1 calc R U . . .
H35B H 0.2171 0.5167 0.9869 0.070 Uiso 1 1 calc R U . . .
C36 C 0.2162(9) 0.6404(6) 0.9776(6) 0.063(3) Uiso 1 1 d . . . . .
H36A H 0.1435 0.6329 0.9600 0.076 Uiso 1 1 calc R U . . .
H36B H 0.2249 0.6622 1.0251 0.076 Uiso 1 1 calc R U . . .
C37 C 0.1301(9) 0.8961(6) 0.7047(6) 0.059(3) Uiso 1 1 d . . . . .
H37 H 0.1648 0.9213 0.7467 0.071 Uiso 1 1 calc R U . . .
C38 C 0.0993(11) 0.8411(8) 0.5995(7) 0.092(4) Uiso 1 1 d . . . . .
H38 H 0.1068 0.8208 0.5556 0.111 Uiso 1 1 calc R U . . .
C39 C 0.0111(9) 0.8395(7) 0.6244(6) 0.062(3) Uiso 1 1 d . . . . .
C40 C -0.0976(11) 0.8131(8) 0.5940(7) 0.082(4) Uiso 1 1 d . . . . .
H40 H -0.1155 0.7877 0.5495 0.099 Uiso 1 1 calc R U . . .
C41 C -0.2721(10) 0.7990(8) 0.6046(7) 0.088(4) Uiso 1 1 d . . . . .
H41A H -0.2793 0.7731 0.5580 0.106 Uiso 1 1 calc R U . . .
H41B H -0.3093 0.8465 0.6058 0.106 Uiso 1 1 calc R U . . .
C42 C -0.3180(9) 0.7402(7) 0.6444(5) 0.068(3) Uiso 1 1 d . . . . .
H42A H -0.3901 0.7247 0.6265 0.082 Uiso 1 1 calc R U . . .
H42B H -0.2843 0.6909 0.6406 0.082 Uiso 1 1 calc R U . . .
C43 C -0.0406(9) 1.0556(7) 0.6583(6) 0.066(3) Uiso 1 1 d . . . . .
H43 H 0.0200 1.0410 0.6447 0.079 Uiso 1 1 calc R U . . .
C44 C -0.1711(11) 1.1234(8) 0.6735(6) 0.079(4) Uiso 1 1 d . . . . .
H44 H -0.2154 1.1633 0.6723 0.095 Uiso 1 1 calc R U . . .
C45 C -0.1859(9) 1.0524(7) 0.7008(6) 0.065(3) Uiso 1 1 d . . . . .
C46 C -0.2596(10) 1.0158(8) 0.7312(6) 0.070(3) Uiso 1 1 d . . . . .
H46 H -0.3168 1.0415 0.7392 0.084 Uiso 1 1 calc R U . . .
C47 C -0.3296(11) 0.9082(8) 0.7773(7) 0.088(4) Uiso 1 1 d . . . . .
H47A H -0.3804 0.9455 0.7838 0.106 Uiso 1 1 calc R U . . .
H47B H -0.3020 0.8956 0.8209 0.106 Uiso 1 1 calc R U . . .
C48 C -0.3807(11) 0.8288(8) 0.7311(7) 0.092(4) Uiso 1 1 d . . . . .
H48A H -0.4297 0.8002 0.7538 0.110 Uiso 1 1 calc R U . . .
H48B H -0.4179 0.8426 0.6905 0.110 Uiso 1 1 calc R U . . .
C49 C 0.0270(8) 1.0290(6) 0.8565(5) 0.053(3) Uiso 1 1 d . . . . .
H49 H 0.0311 1.0765 0.8370 0.064 Uiso 1 1 calc R U . . .
C50 C 0.0476(8) 0.9444(7) 0.9292(5) 0.060(3) Uiso 1 1 d . . . . .
H50 H 0.0664 0.9222 0.9680 0.072 Uiso 1 1 calc R U . . .
C51 C -0.0083(8) 0.9057(6) 0.8703(5) 0.048(2) Uiso 1 1 d . . . . .
C52 C -0.0585(7) 0.8200(6) 0.8505(5) 0.047(2) Uiso 1 1 d . . . . .
H52 H -0.0553 0.7820 0.8801 0.057 Uiso 1 1 calc R U . . .
C53 C -0.1618(9) 0.7166(7) 0.7694(6) 0.069(3) Uiso 1 1 d . . . . .
H53A H -0.1426 0.6825 0.8031 0.082 Uiso 1 1 calc R U . . .
H53B H -0.1435 0.6923 0.7271 0.082 Uiso 1 1 calc R U . . .
C54 C -0.2763(9) 0.7216(7) 0.7614(6) 0.074(3) Uiso 1 1 d . . . . .
H54A H -0.3131 0.6670 0.7460 0.088 Uiso 1 1 calc R U . . .
H54B H -0.2945 0.7417 0.8048 0.088 Uiso 1 1 calc R U . . .
C100 C 0.688(2) 0.5230(18) 0.5386(14) 0.099(9) Uiso 0.5 1 d . . P . .
H10A H 0.6820 0.4677 0.5140 0.118 Uiso 0.5 1 calc R U P . .
H10B H 0.6224 0.5429 0.5295 0.118 Uiso 0.5 1 calc R U P . .
C200 C 0.4324(11) 0.9901(8) 0.6511(7) 0.100(5) Uiso 1 1 d . . . . .
H20A H 0.4832 0.9942 0.6905 0.150 Uiso 1 1 calc R U . . .
H20B H 0.3870 1.0308 0.6584 0.150 Uiso 1 1 calc R U . . .
H20C H 0.4656 0.9989 0.6133 0.150 Uiso 1 1 calc R U . . .
C300 C 0.827(2) 0.3478(18) 0.6392(15) 0.105(9) Uiso 0.5 1 d . . P . .
H30C H 0.7915 0.3079 0.6604 0.157 Uiso 0.5 1 calc R U P . .
H30D H 0.8158 0.4019 0.6579 0.157 Uiso 0.5 1 calc R U P . .
H30E H 0.8994 0.3433 0.6467 0.157 Uiso 0.5 1 calc R U P . .
C301 C 0.794(2) 0.3347(19) 0.5757(18) 0.099(9) Uiso 0.5 1 d . . P . .
N1 N 0.4794(6) 0.5387(5) 0.8281(4) 0.0452(19) Uani 1 1 d . . . . .
N2 N 0.6163(6) 0.4775(5) 0.8163(4) 0.057(2) Uani 1 1 d . . . . .
H2 H 0.6538 0.4412 0.8027 0.069 Uiso 1 1 calc R U . . .
N3 N 0.4617(7) 0.6845(5) 0.8978(4) 0.052(2) Uani 1 1 d . . . . .
N4 N 0.3733(6) 0.6398(5) 0.7341(4) 0.049(2) Uani 1 1 d . . . . .
N5 N 0.4020(7) 0.6616(5) 0.6352(4) 0.059(2) Uani 1 1 d . . . . .
H5 H 0.4322 0.6626 0.6005 0.071 Uiso 1 1 calc R U . . .
N6 N 0.2194(6) 0.6777(5) 0.8021(4) 0.057(2) Uani 1 1 d . . . . .
N7 N 0.2465(6) 0.4862(5) 0.7617(4) 0.056(2) Uani 1 1 d . . . . .
N8 N 0.1596(8) 0.3801(6) 0.6938(6) 0.100(4) Uani 1 1 d . . . . .
H8 H 0.1363 0.3466 0.6573 0.120 Uiso 1 1 calc R U . . .
N9 N 0.2557(6) 0.5291(5) 0.8964(4) 0.048(2) Uani 1 1 d . . . . .
N10 N 0.2699(7) 0.6986(5) 0.9428(4) 0.061(2) Uani 1 1 d . . . . .
N11 N 0.0291(7) 0.8735(5) 0.6906(4) 0.060(2) Uani 1 1 d . . . . .
N12 N 0.1757(8) 0.8775(6) 0.6495(5) 0.086(3) Uani 1 1 d . . . . .
H12 H 0.2399 0.8869 0.6468 0.104 Uiso 1 1 calc R U . . .
N13 N -0.1633(8) 0.8262(6) 0.6302(4) 0.073(3) Uani 1 1 d . . . . .
N14 N -0.0997(7) 1.0111(5) 0.6897(4) 0.058(2) Uani 1 1 d . . . . .
N15 N -0.0802(9) 1.1254(6) 0.6485(5) 0.083(3) Uani 1 1 d . . . . .
H15 H -0.0534 1.1641 0.6299 0.099 Uiso 1 1 calc R U . . .
N16 N -0.2490(7) 0.9469(6) 0.7483(5) 0.067(3) Uani 1 1 d . . . . .
N17 N -0.0234(6) 0.9560(5) 0.8260(4) 0.049(2) Uani 1 1 d . . . . .
N18 N 0.0702(6) 1.0238(5) 0.9187(4) 0.055(2) Uani 1 1 d . . . . .
H18 H 0.1060 1.0631 0.9472 0.066 Uiso 1 1 calc R U . . .
N19 N -0.1063(6) 0.8017(5) 0.7906(4) 0.056(2) Uani 1 1 d . . . . .
N20 N -0.3072(8) 0.7758(6) 0.7136(5) 0.075(3) Uani 1 1 d . . . . .
N300 N 0.783(2) 0.3221(18) 0.5256(16) 0.133(10) Uiso 0.5 1 d . . P . .
O1 O 0.6460(5) 0.1674(4) 0.8175(3) 0.0434(16) Uani 1 1 d . . . . .
O2 O 0.6995(5) 0.3037(4) 0.7761(3) 0.0479(17) Uani 1 1 d . . . . .
O3 O 0.9680(5) 0.1899(4) 0.9522(3) 0.0453(16) Uani 1 1 d . . . . .
O4 O 1.0225(5) 0.3286(4) 0.9083(3) 0.0507(17) Uani 1 1 d . . . . .
O5 O 1.1502(5) 0.2029(4) 0.8780(3) 0.0504(17) Uani 1 1 d . . . . .
O6 O 1.2562(5) 0.3339(4) 0.9594(3) 0.0487(17) Uani 1 1 d . . . . .
O7 O 0.4315(5) 0.1752(4) 0.7624(3) 0.0462(16) Uani 1 1 d . . . . .
O8 O 0.5322(5) 0.3021(4) 0.8411(3) 0.0425(15) Uani 1 1 d . . . . .
O9 O 0.5882(5) 0.1733(4) 0.6757(3) 0.0460(16) Uani 1 1 d . . . . .
O10 O 0.5079(5) 0.3089(4) 0.7031(3) 0.0492(17) Uani 1 1 d . . . . .
O11 O 0.5551(7) 0.2061(4) 0.4475(4) 0.074(2) Uani 1 1 d . . . . .
O12 O 0.5018(6) 0.3551(4) 0.4818(3) 0.065(2) Uani 1 1 d . . . . .
O200 O 0.3755(7) 0.9109(5) 0.6382(4) 0.086(3) Uiso 1 1 d . . . . .
H200 H 0.3962 0.8842 0.6672 0.130 Uiso 1 1 calc R U . . .
Cl1 Cl 0.76880(19) 0.07844(14) 0.91290(12) 0.0513(7) Uani 1 1 d . . . . .
Cl2 Cl 0.8937(2) 0.42029(16) 0.81984(16) 0.0672(8) Uani 1 1 d . . . . .
Cl3 Cl 1.2123(2) 0.10105(16) 0.75941(13) 0.0632(8) Uani 1 1 d . . . . .
Cl4 Cl 1.46451(18) 0.41478(13) 0.95153(11) 0.0465(6) Uani 1 1 d . . . . .
Cl5 Cl 0.6182(3) 0.08777(17) 0.53917(13) 0.0707(9) Uani 1 1 d . . . . .
Cl6 Cl 0.4538(3) 0.43103(19) 0.61385(15) 0.0849(11) Uani 1 1 d . . . . .
Cl7 Cl 1.2135(2) 0.16597(15) 1.03063(12) 0.0545(7) Uani 1 1 d . . . . .
Cl8 Cl 1.0831(2) 0.36573(16) 1.07164(13) 0.0599(7) Uani 1 1 d . . . . .
Cl9 Cl 0.0352(4) 0.2505(3) 0.57502(19) 0.146(2) Uani 1 1 d . . . . .
Cl10 Cl 0.7143(9) 0.5176(6) 0.6261(7) 0.172(5) Uani 0.5 1 d . . P . .
Cl11 Cl 0.7799(8) 0.5857(7) 0.5060(5) 0.159(4) Uani 0.5 1 d . . P . .
C102 C 0.200(6) 0.102(4) 0.574(3) 0.08(3) Uiso 0.25 1 d D . P A 1
Cl14 Cl 0.1888(17) 0.0357(12) 0.5028(10) 0.123(6) Uiso 0.25 1 d D . P A 1
Cl15 Cl 0.2914(14) 0.1838(11) 0.5851(9) 0.117(5) Uiso 0.25 1 d D . P A 1
C115 C 0.213(4) 0.090(4) 0.572(3) 0.10(4) Uiso 0.25 1 d D . P B 2
Cl24 Cl 0.3240(15) 0.1204(12) 0.5465(9) 0.125(6) Uiso 0.25 1 d D . P B 2
Cl25 Cl 0.1392(18) 0.0134(13) 0.5223(10) 0.131(7) Uiso 0.25 1 d D . P B 2
C103 C 0.990(3) 0.607(2) 0.6347(15) 0.151(14) Uiso 0.5 1 d D . P . .
H10E H 0.9177 0.6044 0.6168 0.182 Uiso 0.5 1 calc R U P . .
H10F H 1.0132 0.6632 0.6553 0.182 Uiso 0.5 1 calc R U P . .
Cl16 Cl 0.9973(13) 0.5484(10) 0.6984(8) 0.230(6) Uiso 0.5 1 d D . P . .
Cl17 Cl 1.051(2) 0.5872(18) 0.5697(15) 0.400(15) Uiso 0.5 1 d D . P . .
Cr1 Cr 0.56588(12) 0.23497(9) 0.76090(7) 0.0429(4) Uani 1 1 d . . . . .
Mn1 Mn 1.11842(11) 0.26793(9) 0.98266(7) 0.0469(4) Uani 1 1 d . . . . .
Fe1 Fe -0.11160(12) 0.89615(9) 0.73005(7) 0.0537(4) Uani 1 1 d . . . . .
Fe2 Fe 0.33715(11) 0.59809(8) 0.83034(7) 0.0464(4) Uani 1 1 d . . . . .
C101 C 0.450(4) 1.009(3) 0.866(2) 0.072(13) Uiso 0.25 1 d . . P C 1
Cl12 Cl 0.3797(10) 1.0496(8) 0.9340(6) 0.072(3) Uiso 0.25 1 d . . P C 1
Cl13 Cl 0.4017(11) 0.9237(8) 0.8153(7) 0.061(4) Uiso 0.25 1 d . . P C 1
C105 C 0.367(4) 0.996(3) 0.904(3) 0.16(3) Uiso 0.25 1 d D . P D 2
Cl22 Cl 0.4727(17) 1.0631(14) 0.9051(11) 0.141(7) Uiso 0.25 1 d D . P D 2
Cl23 Cl 0.3692(18) 0.9308(14) 0.8309(11) 0.122(8) Uiso 0.25 1 d D . P D 2

loop_
_atom_site_aniso_label
_atom_site_aniso_U_11
_atom_site_aniso_U_22
_atom_site_aniso_U_33
_atom_site_aniso_U_23
_atom_site_aniso_U_13
_atom_site_aniso_U_12
C1 0.039(6) 0.035(5) 0.035(5) 0.004(4) 0.018(4) 0.004(4)
C2 0.040(6) 0.044(5) 0.034(5) 0.011(4) 0.012(4) 0.010(5)
C3 0.056(7) 0.032(5) 0.050(6) 0.008(4) 0.019(5) 0.010(5)
C4 0.060(7) 0.031(5) 0.046(6) 0.001(4) 0.011(5) 0.007(5)
C5 0.048(6) 0.042(5) 0.039(5) 0.003(4) 0.018(5) 0.017(5)
C6 0.047(6) 0.038(5) 0.023(4) 0.001(4) -0.004(4) -0.005(4)
C7 0.032(5) 0.036(5) 0.040(5) 0.001(4) 0.006(4) 0.002(4)
C8 0.038(6) 0.038(5) 0.040(6) 0.004(4) -0.003(4) 0.001(4)
C9 0.042(6) 0.038(5) 0.032(5) -0.001(4) 0.003(4) -0.005(4)
C10 0.046(6) 0.029(5) 0.042(6) 0.003(4) -0.005(5) 0.000(4)
C11 0.060(7) 0.038(5) 0.036(5) -0.007(4) 0.011(5) 0.013(5)
C12 0.032(5) 0.045(6) 0.044(6) -0.012(4) -0.002(4) 0.004(4)
C13 0.049(6) 0.052(6) 0.043(6) 0.000(5) 0.012(5) 0.012(5)
C14 0.078(8) 0.045(6) 0.034(6) 0.004(5) 0.012(5) 0.019(5)
C15 0.073(8) 0.045(6) 0.040(6) 0.013(5) 0.016(5) 0.000(5)
C16 0.070(7) 0.055(6) 0.028(5) 0.008(5) 0.017(5) 0.013(5)
C17 0.047(6) 0.063(7) 0.048(6) -0.001(5) 0.016(5) 0.016(5)
C18 0.037(6) 0.040(5) 0.049(6) -0.003(5) 0.008(5) -0.001(4)
N1 0.042(5) 0.049(5) 0.046(5) 0.000(4) 0.011(4) 0.012(4)
N2 0.049(6) 0.059(6) 0.065(6) 0.004(4) 0.013(4) 0.013(4)
N3 0.068(6) 0.043(5) 0.040(5) -0.009(4) 0.014(4) 0.003(4)
N4 0.050(5) 0.056(5) 0.048(5) 0.014(4) 0.018(4) 0.020(4)
N5 0.068(6) 0.071(6) 0.042(5) 0.013(4) 0.016(4) 0.012(5)
N6 0.046(5) 0.068(6) 0.063(6) 0.011(5) 0.018(4) 0.018(5)
N7 0.048(5) 0.056(5) 0.061(6) -0.001(4) 0.016(4) -0.007(4)
N8 0.087(8) 0.087(8) 0.101(9) -0.038(6) 0.017(7) -0.032(7)
N9 0.052(5) 0.052(5) 0.037(4) 0.004(4) 0.005(4) -0.002(4)
N10 0.068(6) 0.059(6) 0.059(6) 0.008(4) 0.009(5) 0.021(5)
N11 0.061(6) 0.060(6) 0.062(6) 0.009(4) 0.018(5) 0.016(5)
N12 0.070(7) 0.083(7) 0.099(8) -0.010(6) 0.020(6) 0.001(6)
N13 0.069(7) 0.083(7) 0.056(6) 0.002(5) 0.001(5) -0.015(6)
N14 0.063(6) 0.063(6) 0.049(5) 0.005(4) 0.011(4) 0.012(5)
N15 0.105(9) 0.072(7) 0.064(6) 0.016(5) 0.000(6) -0.010(6)
N16 0.049(6) 0.069(6) 0.079(7) 0.001(5) 0.023(5) -0.015(5)
N17 0.053(5) 0.048(5) 0.045(5) 0.000(4) 0.010(4) 0.002(4)
N18 0.053(5) 0.045(5) 0.058(5) -0.005(4) -0.001(4) 0.002(4)
N19 0.050(5) 0.045(5) 0.066(6) -0.011(4) 0.003(4) 0.007(4)
N20 0.081(7) 0.075(7) 0.065(6) -0.007(5) 0.012(5) 0.015(6)
O1 0.043(4) 0.044(4) 0.039(4) 0.006(3) -0.001(3) -0.002(3)
O2 0.055(4) 0.038(4) 0.050(4) 0.005(3) 0.008(3) 0.004(3)
O3 0.032(4) 0.044(4) 0.058(4) 0.010(3) 0.000(3) 0.007(3)
O4 0.044(4) 0.047(4) 0.059(4) 0.011(3) 0.007(3) -0.007(3)
O5 0.049(4) 0.050(4) 0.047(4) -0.002(3) 0.010(3) -0.008(3)
O6 0.047(4) 0.044(4) 0.050(4) -0.007(3) 0.010(3) 0.000(3)
O7 0.053(4) 0.046(4) 0.035(3) -0.004(3) 0.001(3) 0.001(3)
O8 0.037(4) 0.042(4) 0.046(4) 0.000(3) 0.006(3) 0.000(3)
O9 0.058(4) 0.040(4) 0.042(4) 0.004(3) 0.011(3) 0.010(3)
O10 0.068(5) 0.051(4) 0.029(4) -0.003(3) 0.008(3) 0.019(3)
O11 0.108(7) 0.065(5) 0.050(5) 0.004(4) 0.023(4) 0.016(5)
O12 0.092(6) 0.063(5) 0.043(4) 0.005(4) 0.017(4) 0.019(4)
Cl1 0.0508(15) 0.0425(13) 0.0572(15) 0.0122(11) 0.0010(12) -0.0054(12)
Cl2 0.0614(18) 0.0485(16) 0.093(2) 0.0261(15) 0.0071(16) -0.0022(14)
Cl3 0.0555(17) 0.0562(16) 0.0646(17) -0.0215(13) 0.0099(13) -0.0137(13)
Cl4 0.0477(15) 0.0382(13) 0.0459(14) -0.0108(10) 0.0055(11) -0.0047(11)
Cl5 0.104(3) 0.0575(17) 0.0522(16) -0.0044(13) 0.0193(16) 0.0274(16)
Cl6 0.134(3) 0.076(2) 0.0622(18) 0.0162(15) 0.0360(19) 0.061(2)
Cl7 0.0527(16) 0.0519(15) 0.0541(15) -0.0001(12) 0.0016(12) 0.0057(12)
Cl8 0.0595(17) 0.0528(16) 0.0636(17) -0.0054(13) 0.0142(14) 0.0029(13)
Cl9 0.223(6) 0.113(3) 0.074(2) -0.019(2) 0.029(3) -0.070(4)
Cl10 0.159(10) 0.098(7) 0.234(13) -0.014(7) -0.007(9) 0.003(7)
Cl11 0.123(8) 0.175(10) 0.153(9) -0.022(7) 0.007(7) -0.009(7)
Cr1 0.0460(10) 0.0441(9) 0.0377(9) 0.0003(7) 0.0079(7) 0.0079(7)
Mn1 0.0417(9) 0.0480(9) 0.0482(9) 0.0017(7) 0.0080(7) -0.0002(7)
Fe1 0.0578(10) 0.0539(9) 0.0480(9) 0.0019(7) 0.0091(7) 0.0078(8)
Fe2 0.0457(9) 0.0458(8) 0.0473(8) 0.0039(6) 0.0096(7) 0.0049(7)

loop_
_atom_type_symbol
_atom_type_description
_atom_type_scat_dispersion_real
_atom_type_scat_dispersion_imag
_atom_type_scat_source
C C 0.0033 0.0016 'International Tables Vol C Tables 4.2.6.8 and 6.1.1.4'
H H 0.0000 0.0000 'International Tables Vol C Tables 4.2.6.8 and 6.1.1.4'
N N 0.0061 0.0033 'International Tables Vol C Tables 4.2.6.8 and 6.1.1.4'
O O 0.0106 0.0060 'International Tables Vol C Tables 4.2.6.8 and 6.1.1.4'
Cl Cl 0.1484 0.1585 'International Tables Vol C Tables 4.2.6.8 and 6.1.1.4'
Cr Cr 0.3209 0.6236 'International Tables Vol C Tables 4.2.6.8 and 6.1.1.4'
Mn Mn 0.3368 0.7283 'International Tables Vol C Tables 4.2.6.8 and 6.1.1.4'
Fe Fe 0.3463 0.8444 'International Tables Vol C Tables 4.2.6.8 and 6.1.1.4'

loop_
_geom_angle_atom_site_label_1
_geom_angle_atom_site_label_2
_geom_angle_atom_site_label_3
_geom_angle
_geom_angle_site_symmetry_1
_geom_angle_site_symmetry_3
O1 C1 C6 125.0(8) . .
O1 C1 C2 115.2(8) . .
C6 C1 C2 119.7(8) . .
O2 C2 C3 124.3(8) . .
O2 C2 C1 114.9(8) . .
C3 C2 C1 120.8(8) . .
C2 C3 C4 121.7(9) . .
C2 C3 Cl2 121.0(7) . .
C4 C3 Cl2 117.3(8) . .
O4 C4 C3 126.2(9) . .
O4 C4 C5 115.9(8) . .
C3 C4 C5 117.9(9) . .
O3 C5 C6 127.8(8) . .
O3 C5 C4 114.9(8) . .
C6 C5 C4 117.3(8) . .
C1 C6 C5 122.3(8) . .
C1 C6 Cl1 120.1(7) . .
C5 C6 Cl1 117.5(7) . .
O5 C7 C12 124.1(8) . .
O5 C7 C8 115.5(8) . .
C12 C7 C8 120.3(8) . .
O6 C8 C9 124.9(8) . .
O6 C8 C7 117.4(8) . .
C9 C8 C7 117.7(9) . .
C8 C9 C10 120.5(8) . 1_655
C8 C9 Cl4 118.9(7) . .
C10 C9 Cl4 120.6(7) 1_655 .
O8 C10 C9 123.5(8) . 1_455
O8 C10 C11 115.2(9) . .
C9 C10 C11 121.2(9) 1_455 .
O7 C11 C12 125.0(8) . 1_455
O7 C11 C10 114.3(9) . .
C12 C11 C10 120.6(9) 1_455 .
C11 C12 C7 119.3(8) 1_655 .
C11 C12 Cl3 121.0(7) 1_655 .
C7 C12 Cl3 119.5(7) . .
O10 C13 C14 125.7(9) . .
O10 C13 C18 114.7(8) . .
C14 C13 C18 119.5(9) . .
C13 C14 C15 121.5(9) . .
C13 C14 Cl6 118.3(7) . .
C15 C14 Cl6 120.2(7) . .
O12 C15 C14 124.4(10) . .
O12 C15 C16 116.0(9) . .
C14 C15 C16 119.6(9) . .
O11 C16 C17 122.7(9) . .
O11 C16 C15 118.7(8) . .
C17 C16 C15 118.6(8) . .
C18 C17 C16 120.6(9) . .
C18 C17 Cl5 119.7(8) . .
C16 C17 Cl5 119.7(7) . .
O9 C18 C17 125.1(9) . .
O9 C18 C13 115.1(8) . .
C17 C18 C13 119.8(9) . .
N1 C19 N2 109.9(9) . .
C21 C20 N2 104.8(9) . .
C20 C21 N1 110.5(9) . .
C20 C21 C22 131.3(10) . .
N1 C21 C22 118.1(9) . .
N3 C22 C21 117.7(9) . .
N3 C23 C24 109.8(9) . .
N10 C24 C23 108.1(9) . .
N4 C25 N5 112.3(10) . .
N5 C26 C27 106.8(11) . .
C26 C27 N4 107.7(11) . .
C26 C27 C28 134.5(11) . .
N4 C27 C28 117.8(10) . .
N6 C28 C27 120.0(11) . .
N6 C29 C30 109.9(10) . .
N10 C30 C29 111.5(10) . .
N7 C31 N8 110.4(11) . .
N8 C32 C33 105.6(11) . .
C34 C33 N7 120.8(10) . .
C34 C33 C32 132.7(11) . .
N7 C33 C32 106.6(10) . .
N9 C34 C33 119.7(10) . .
N9 C35 C36 109.0(8) . .
N10 C36 C35 110.6(9) . .
N11 C37 N12 111.1(10) . .
C39 C38 N12 107.8(13) . .
C38 C39 N11 110.1(11) . .
C38 C39 C40 133.2(13) . .
N11 C39 C40 116.6(11) . .
N13 C40 C39 117.3(12) . .
N13 C41 C42 112.1(10) . .
N20 C42 C41 110.8(10) . .
N14 C43 N15 110.4(11) . .
N15 C44 C45 108.6(12) . .
C46 C45 C44 136.3(13) . .
C46 C45 N14 118.7(11) . .
C44 C45 N14 104.9(11) . .
N16 C46 C45 118.9(12) . .
N16 C47 C48 110.4(11) . .
N20 C48 C47 111.8(11) . .
N18 C49 N17 110.3(9) . .
C51 C50 N18 104.4(9) . .
N17 C51 C50 112.1(9) . .
N17 C51 C52 117.1(9) . .
C50 C51 C52 130.7(10) . .
N19 C52 C51 115.8(9) . .
N19 C53 C54 108.5(9) . .
N20 C54 C53 111.6(10) . .
Cl11 C100 Cl10 116.6(17) . .
N300 C301 C300 168(4) . .
C19 N1 C21 106.5(8) . .
C19 N1 Fe2 140.2(7) . .
C21 N1 Fe2 113.0(6) . .
C20 N2 C19 108.2(9) . .
C22 N3 C23 121.5(9) . .
C22 N3 Fe2 117.2(7) . .
C23 N3 Fe2 121.3(7) . .
C25 N4 C27 105.1(8) . .
C25 N4 Fe2 142.9(7) . .
C27 N4 Fe2 111.0(6) . .
C25 N5 C26 108.0(9) . .
C28 N6 C29 120.6(10) . .
C28 N6 Fe2 116.0(8) . .
C29 N6 Fe2 123.4(7) . .
C31 N7 C33 107.5(9) . .
C31 N7 Fe2 143.9(8) . .
C33 N7 Fe2 108.6(6) . .
C31 N8 C32 109.9(11) . .
C34 N9 C35 119.1(8) . .
C34 N9 Fe2 116.3(7) . .
C35 N9 Fe2 124.2(6) . .
C30 N10 C24 116.8(9) . .
C30 N10 C36 109.5(9) . .
C24 N10 C36 113.1(8) . .
C37 N11 C39 105.1(9) . .
C37 N11 Fe1 140.6(8) . .
C39 N11 Fe1 112.5(7) . .
C38 N12 C37 105.9(11) . .
C40 N13 C41 120.5(11) . .
C40 N13 Fe1 117.3(9) . .
C41 N13 Fe1 122.1(8) . .
C43 N14 C45 108.6(10) . .
C43 N14 Fe1 141.9(8) . .
C45 N14 Fe1 109.5(7) . .
C43 N15 C44 107.5(10) . .
C46 N16 C47 117.7(11) . .
C46 N16 Fe1 116.9(8) . .
C47 N16 Fe1 125.4(9) . .
C51 N17 C49 105.3(8) . .
C51 N17 Fe1 113.5(6) . .
C49 N17 Fe1 141.1(7) . .
C49 N18 C50 107.8(8) . .
C52 N19 C53 117.5(9) . .
C52 N19 Fe1 117.8(7) . .
C53 N19 Fe1 124.4(7) . .
C48 N20 C42 116.5(10) . .
C48 N20 C54 116.6(10) . .
C42 N20 C54 115.0(9) . .
C1 O1 Cr1 113.6(5) . .
C2 O2 Cr1 114.2(5) . .
C5 O3 Mn1 119.3(6) . .
C4 O4 Mn1 117.2(6) . .
C7 O5 Mn1 113.5(5) . .
C8 O6 Mn1 118.8(5) . .
C11 O7 Cr1 114.0(6) . .
C10 O8 Cr1 113.6(5) . .
C18 O9 Cr1 112.5(6) . .
C13 O10 Cr1 113.7(6) . .
Cl14 C102 Cl15 117(2) . .
Cl25 C115 Cl24 116(2) . .
Cl17 C103 Cl16 121(2) . .
O10 Cr1 O7 92.9(3) . .
O10 Cr1 O9 83.6(3) . .
O7 Cr1 O9 95.9(3) . .
O10 Cr1 O2 90.0(3) . .
O7 Cr1 O2 169.7(3) . .
O9 Cr1 O2 94.2(3) . .
O10 Cr1 O8 90.9(3) . .
O7 Cr1 O8 82.0(3) . .
O9 Cr1 O8 174.0(3) . .
O2 Cr1 O8 88.1(3) . .
O10 Cr1 O1 171.1(3) . .
O7 Cr1 O1 95.9(3) . .
O9 Cr1 O1 94.2(3) . .
O2 Cr1 O1 81.5(3) . .
O8 Cr1 O1 91.6(3) . .
O6 Mn1 O3 151.9(2) . .
O6 Mn1 O4 89.5(2) . .
O3 Mn1 O4 72.6(2) . .
O6 Mn1 O5 72.1(2) . .
O3 Mn1 O5 82.7(2) . .
O4 Mn1 O5 77.0(2) . .
O6 Mn1 Cl8 99.49(19) . .
O3 Mn1 Cl8 101.72(19) . .
O4 Mn1 Cl8 89.29(19) . .
O5 Mn1 Cl8 163.77(18) . .
O6 Mn1 Cl7 92.76(19) . .
O3 Mn1 Cl7 97.43(17) . .
O4 Mn1 Cl7 160.75(19) . .
O5 Mn1 Cl7 85.49(18) . .
Cl8 Mn1 Cl7 109.14(10) . .
N19 Fe1 N16 103.2(4) . .
N19 Fe1 N13 101.7(3) . .
N16 Fe1 N13 100.2(4) . .
N19 Fe1 N17 75.6(3) . .
N16 Fe1 N17 94.1(3) . .
N13 Fe1 N17 165.7(4) . .
N19 Fe1 N14 166.6(3) . .
N16 Fe1 N14 75.9(3) . .
N13 Fe1 N14 91.5(3) . .
N17 Fe1 N14 91.1(3) . .
N19 Fe1 N11 94.8(3) . .
N16 Fe1 N11 161.9(3) . .
N13 Fe1 N11 75.4(4) . .
N17 Fe1 N11 90.7(3) . .
N14 Fe1 N11 86.6(3) . .
N9 Fe2 N6 99.0(3) . .
N9 Fe2 N1 102.3(3) . .
N6 Fe2 N1 158.4(3) . .
N9 Fe2 N3 106.3(3) . .
N6 Fe2 N3 103.8(3) . .
N1 Fe2 N3 73.8(3) . .
N9 Fe2 N4 158.4(3) . .
N6 Fe2 N4 74.2(3) . .
N1 Fe2 N4 84.5(3) . .
N3 Fe2 N4 95.3(3) . .
N9 Fe2 N7 74.5(3) . .
N6 Fe2 N7 92.2(3) . .
N1 Fe2 N7 89.8(3) . .
N3 Fe2 N7 163.5(3) . .
N4 Fe2 N7 85.1(3) . .
Cl13 C101 Cl12 119(3) . .
Cl22 C105 Cl23 100(2) . .

loop_
_geom_bond_atom_site_label_1
_geom_bond_atom_site_label_2
_geom_bond_distance
_geom_bond_site_symmetry_2
C1 O1 1.280(10) .
C1 C6 1.355(12) .
C1 C2 1.497(12) .
C2 O2 1.290(10) .
C2 C3 1.339(13) .
C3 C4 1.385(13) .
C3 Cl2 1.755(9) .
C4 O4 1.258(11) .
C4 C5 1.575(12) .
C5 O3 1.248(10) .
C5 C6 1.379(12) .
C6 Cl1 1.745(9) .
C7 O5 1.257(10) .
C7 C12 1.415(12) .
C7 C8 1.555(12) .
C8 O6 1.251(11) .
C8 C9 1.386(13) .
C9 C10 1.394(13) 1_655
C9 Cl4 1.728(8) .
C10 O8 1.281(11) .
C10 C9 1.394(13) 1_455
C10 C11 1.497(12) .
C11 O7 1.298(11) .
C11 C12 1.365(13) 1_455
C12 C11 1.365(13) 1_655
C12 Cl3 1.727(8) .
C13 O10 1.287(10) .
C13 C14 1.367(13) .
C13 C18 1.518(13) .
C14 C15 1.377(13) .
C14 Cl6 1.733(10) .
C15 O12 1.230(10) .
C15 C16 1.520(14) .
C16 O11 1.254(11) .
C16 C17 1.406(13) .
C17 C18 1.373(13) .
C17 Cl5 1.757(10) .
C18 O9 1.308(10) .
C19 N1 1.302(12) .
C19 N2 1.378(12) .
C20 C21 1.365(14) .
C20 N2 1.366(12) .
C21 N1 1.374(11) .
C21 C22 1.439(13) .
C22 N3 1.259(12) .
C23 N3 1.508(13) .
C23 C24 1.528(14) .
C24 N10 1.451(13) .
C25 N4 1.305(12) .
C25 N5 1.306(11) .
C26 N5 1.328(14) .
C26 C27 1.365(15) .
C27 N4 1.374(12) .
C27 C28 1.428(16) .
C28 N6 1.254(13) .
C29 N6 1.468(13) .
C29 C30 1.492(14) .
C30 N10 1.442(13) .
C31 N7 1.328(14) .
C31 N8 1.335(14) .
C32 N8 1.351(15) .
C32 C33 1.428(15) .
C33 C34 1.376(14) .
C33 N7 1.391(12) .
C34 N9 1.258(12) .
C35 N9 1.459(12) .
C35 C36 1.546(14) .
C36 N10 1.458(13) .
C37 N11 1.334(13) .
C37 N12 1.362(14) .
C38 C39 1.339(17) .
C38 N12 1.356(15) .
C39 N11 1.362(13) .
C39 C40 1.482(16) .
C40 N13 1.235(15) .
C41 N13 1.465(15) .
C41 C42 1.488(15) .
C42 N20 1.428(13) .
C43 N14 1.310(13) .
C43 N15 1.347(14) .
C44 N15 1.373(16) .
C44 C45 1.377(15) .
C45 C46 1.364(15) .
C45 N14 1.420(14) .
C46 N16 1.255(13) .
C47 N16 1.429(15) .
C47 C48 1.537(17) .
C48 N20 1.427(15) .
C49 N18 1.330(12) .
C49 N17 1.343(12) .
C50 C51 1.353(13) .
C50 N18 1.372(12) .
C51 N17 1.319(11) .
C51 C52 1.480(13) .
C52 N19 1.272(11) .
C53 N19 1.498(13) .
C53 C54 1.517(16) .
C54 N20 1.460(13) .
C100 Cl11 1.78(3) .
C100 Cl10 1.78(3) .
C200 O200 1.416(14) .
C300 C301 1.28(4) .
C301 N300 1.00(4) .
N1 Fe2 2.220(8) .
N3 Fe2 2.234(8) .
N4 Fe2 2.260(7) .
N6 Fe2 2.213(8) .
N7 Fe2 2.275(8) .
N9 Fe2 2.205(8) .
N11 Fe1 2.178(9) .
N13 Fe1 2.172(9) .
N14 Fe1 2.177(9) .
N16 Fe1 2.142(10) .
N17 Fe1 2.177(7) .
N19 Fe1 2.124(9) .
O1 Cr1 1.993(6) .
O2 Cr1 1.967(6) .
O3 Mn1 2.222(6) .
O4 Mn1 2.252(6) .
O5 Mn1 2.359(6) .
O6 Mn1 2.177(6) .
O7 Cr1 1.954(6) .
O8 Cr1 1.973(6) .
O9 Cr1 1.961(6) .
O10 Cr1 1.954(6) .
Cl7 Mn1 2.440(3) .
Cl8 Mn1 2.385(3) .
C102 Cl14 1.67(2) .
C102 Cl15 1.689(19) .
C115 Cl25 1.65(2) .
C115 Cl24 1.68(2) .
C103 Cl17 1.656(18) .
C103 Cl16 1.718(18) .
C101 Cl13 1.64(5) .
C101 Cl12 1.86(5) .
C105 Cl22 1.69(2) .
C105 Cl23 1.71(2) .
